data_1502740
loop_
_publ_author_name
'Farrugia, Louis J.'
'Senn, Hans Martin'

_publ_section_title
;
 Metal-metal and metal-ligand bonding at a QTAIM catastrophe: a combined
 experimental and theoretical charge density study on the alkylidyne
 cluster Fe3(\m-H)(\m-COMe)(CO)10.
;
_journal_issue 51
_journal_name_full 'The journal of physical chemistry. A'
_journal_page_first 13418
_journal_page_last 13433
_journal_paper_doi 10.1021/jp1098624
_journal_volume 114
_journal_year 2010
_chemical_compound_source 'synthesis as described'
_chemical_formula_moiety 'C12 H4 Fe3 O11'
_chemical_formula_sum 'C12 H4 Fe3 O11'
_chemical_formula_weight 491.7
_chemical_name_systematic
;
 ?
;
_space_group_crystal_system monoclinic
_space_group_IT_number 14
_space_group_name_Hall '-P 2ybc'
_space_group_name_H-M_alt 'P 1 21/c 1'
_symmetry_space_group_name_Hall '-P 2ybc'
_symmetry_space_group_name_H-M 'P 1 21/c 1'
_audit_conform_dict_location ftp://ftp.iucr.org/pub/cif_core.dic
_audit_conform_dict_name cif_core.dic
_audit_conform_dict_version 2.3
_audit_creation_date '30-Sep-09 T18:02:13-00:00'
_audit_creation_method 'XD routine XDCIF'
_cell_angle_alpha 90
_cell_angle_beta 103.9270(10)
_cell_angle_gamma 90
_cell_formula_units_Z 4
_cell_length_a 7.46720(10)
_cell_length_b 16.4731(2)
_cell_length_c 13.74140(10)
_cell_measurement_reflns_used 84907
_cell_measurement_temperature 173(2)
_cell_measurement_theta_max 55.734
_cell_measurement_theta_min 2
_cell_measurement_wavelength 0.71073
_cell_volume 1640.61(3)
_computing_cell_refinement 'HKL Scalepack (Otwinowski & Minor 1997)'
_computing_data_collection 'Collect (Bruker AXS BV, 1997-2004)'
_computing_data_reduction 'HKL Denzo and Scalepack (Otwinowski & Minor 1997)'
_computing_molecular_graphics 'Ortep-3 for Windows (Farrugia, 1997)'
_computing_publication_material 'WinGX publication routines (Farrugia, 1999)'
_computing_structure_refinement 'SHELXL-97 (Sheldrick, 1997)'
_computing_structure_solution 'SHELXS-86 (Sheldrick, 1986)'
_diffrn_ambient_temperature 173(2)
_diffrn_detector 'CCD plate'
_diffrn_measured_fraction_theta_full 0.991
_diffrn_measured_fraction_theta_max 0.991
_diffrn_measurement_device '95mm CCD camera on \k-goniostat'
_diffrn_measurement_device_type KappaCCD
_diffrn_measurement_method 'CCD rotation images, thick slices'
_diffrn_orient_matrix_type 'by Bruker AXS Collect from scalepack cell'
_diffrn_orient_matrix_UB_11 -0.835814E-1
_diffrn_orient_matrix_UB_12 0.27222E-2
_diffrn_orient_matrix_UB_13 0.468772E-1
_diffrn_orient_matrix_UB_21 0.875286E-1
_diffrn_orient_matrix_UB_22 -0.349279E-1
_diffrn_orient_matrix_UB_23 0.490164E-1
_diffrn_orient_matrix_UB_31 0.662568E-1
_diffrn_orient_matrix_UB_32 0.495755E-1
_diffrn_orient_matrix_UB_33 0.319599E-1
_diffrn_radiation_monochromator graphite
_diffrn_radiation_probe x-ray
_diffrn_radiation_type MoK\a
_diffrn_radiation_wavelength 0.71073
_diffrn_reflns_av_R_equivalents 0.0335
_diffrn_reflns_limit_h_max 15
_diffrn_reflns_limit_h_min -16
_diffrn_reflns_limit_k_max 35
_diffrn_reflns_limit_k_min -35
_diffrn_reflns_limit_l_max 29
_diffrn_reflns_limit_l_min -29
_diffrn_reflns_number 131757
_diffrn_reflns_reduction_process
;
 Scaled and merged with SORTAV
 R.H. Blessing, (1987) Cryst. Rev. 1, 3-58
 R.H. Blessing, (1989) J. Appl. Cryst. 22, 396-397
;
_diffrn_reflns_theta_full 50.04
_diffrn_reflns_theta_max 50.04
_diffrn_reflns_theta_min 2.47
_diffrn_source 'Enraf Nonius FR590'
_exptl_absorpt_coefficient_mu 2.674
_exptl_absorpt_correction_T_max 0.636
_exptl_absorpt_correction_T_min 0.433
_exptl_absorpt_correction_type gaussian
_exptl_absorpt_process_details
;
   P. Coppens, L. Leiserowitz, D Rabinovich, Acta Cryst.
   (1965), 18, 1035-1038
;
_exptl_crystal_colour black
_exptl_crystal_density_diffrn 1.991
_exptl_crystal_density_method 'not measured'
_exptl_crystal_description prism
_exptl_crystal_F_000 968
_exptl_crystal_size_max 0.39
_exptl_crystal_size_mid 0.26
_exptl_crystal_size_min 0.2
_refine_diff_density_max 0.405
_refine_diff_density_min -0.402
_refine_diff_density_rms 0.076
_refine_ls_extinction_method none
_refine_ls_goodness_of_fit_ref 1.412
_refine_ls_matrix_type full
_refine_ls_number_parameters 721
_refine_ls_number_reflns 14316
_refine_ls_number_restraints 0
_refine_ls_R_factor_all 0.035
_refine_ls_R_factor_gt 0.02
_refine_ls_shift/su_max 0.00004
_refine_ls_structure_factor_coef F
_refine_ls_weighting_details
;
        calc w1 = 1/[s^2^(Fo)]
;
_refine_ls_weighting_scheme calc
_refine_ls_wR_factor_ref 0.016
_reflns_number_gt 14317
_reflns_number_total 17081
_reflns_threshold_expression >2sigma(I)
_cod_data_source_file jp1098624_si_002.cif
_cod_data_source_block multipole
_cod_database_code 1502740

loop_
_space_group_symop_operation_xyz
'x, y, z'
'-x, y+1/2, -z+1/2'
'-x, -y, -z'
'x, -y-1/2, z-1/2'

loop_
_atom_local_axes_atom_label
_atom_local_axes_atom0
_atom_local_axes_ax1
_atom_local_axes_atom1
_atom_local_axes_atom2
_atom_local_axes_ax2
FE(1) C(14) Z FE(1) C(12) Y
FE(2) C(21) Z FE(2) C(22) Y
FE(3) C(31) Z FE(3) C(32) Y
O(1) C(1) Z O(1) C(2) Y
O(11) C(11) Z O(11) H(2C) Y
O(12) C(12) Z O(12) H(1) Y
O(13) C(13) Z O(13) FE(1) Y
O(14) C(14) Z O(14) FE(1) Y
O(21) C(21) Z O(21) FE(2) Y
O(22) C(22) Z O(22) FE(2) Y
O(23) C(23) Z O(23) FE(2) Y
O(31) C(31) Z O(31) FE(3) Y
O(32) C(32) Z O(32) FE(3) Y
O(33) C(33) Z O(33) FE(3) Y
C(1) O(1) Z C(1) FE(3) Y
C(2) O(1) Z C(2) H(2A) Y
C(11) O(11) Z C(11) FE(1) Y
C(12) O(12) Z C(12) FE(1) Y
C(13) O(13) Z C(13) FE(1) Y
C(14) O(14) Z C(14) FE(1) Y
C(21) O(21) Z C(21) FE(2) Y
C(22) O(22) Z C(22) FE(2) Y
C(23) O(23) Z C(23) FE(2) Y
C(31) O(31) Z C(31) FE(3) Y
C(32) O(32) Z C(32) FE(3) Y
C(33) O(33) Z C(33) FE(3) Y
H(1) FE(2) Z H(1) FE(3) Y
H(2A) C(2) Z H(2A) H(2B) Y
H(2B) C(2) Z H(2B) H(2C) Y
H(2C) C(2) Z H(2C) H(2B) Y

loop_
_atom_rho_multipole_atom_label
_atom_rho_multipole_coeff_Pv
_atom_rho_multipole_coeff_P00
_atom_rho_multipole_coeff_P11
_atom_rho_multipole_coeff_P1-1
_atom_rho_multipole_coeff_P10
_atom_rho_multipole_coeff_P20
_atom_rho_multipole_coeff_P21
_atom_rho_multipole_coeff_P2-1
_atom_rho_multipole_coeff_P22
_atom_rho_multipole_coeff_P2-2
_atom_rho_multipole_coeff_P30
_atom_rho_multipole_coeff_P31
_atom_rho_multipole_coeff_P3-1
_atom_rho_multipole_coeff_P32
_atom_rho_multipole_coeff_P3-2
_atom_rho_multipole_coeff_P33
_atom_rho_multipole_coeff_P3-3
_atom_rho_multipole_coeff_P40
_atom_rho_multipole_coeff_P41
_atom_rho_multipole_coeff_P4-1
_atom_rho_multipole_coeff_P42
_atom_rho_multipole_coeff_P4-2
_atom_rho_multipole_coeff_P43
_atom_rho_multipole_coeff_P4-3
_atom_rho_multipole_coeff_P44
_atom_rho_multipole_coeff_P4-4
_atom_rho_multipole_kappa
_atom_rho_multipole_kappa_prime0
_atom_rho_multipole_kappa_prime1
_atom_rho_multipole_kappa_prime2
_atom_rho_multipole_kappa_prime3
_atom_rho_multipole_kappa_prime4
Fe(1) 5.429(17) 0 -0.058(10) -0.089(10) -0.110(11) -0.003(14) 0.042(12) -0.011(12) 0.130(13) -0.035(13) -0.044(10) -0.037(9) -0.035(9) 0.002(8) -0.016(9) 0.017(8) 0.027(8) -0.135(15) -0.058(13) 0.056(13) -0.053(13) -0.014(14) 0.035(12) -0.007(13) -0.164(11) 0.058(11) 1.01239 1.075384 1.075384 1.075384 1.075384 1.075384
Fe(2) 5.418(16) 0 -0.014(10) -0.015(10) 0.027(10) 0.059(13) 0.002(12) 0.034(12) 0.015(12) -0.011(12) 0.010(8) 0.005(8) 0.024(8) 0.002(8) -0.022(8) -0.020(8) -0.010(8) -0.247(13) 0.028(12) -0.036(12) -0.048(12) 0.020(12) -0.025(12) -0.053(12) -0.190(11) -0.091(11) 1.01239 1.075384 1.075384 1.075384 1.075384 1.075384
Fe(3) 5.408(16) 0 -0.014(10) -0.036(10) 0.070(10) 0.053(13) 0.005(12) 0.004(13) -0.021(12) -0.011(12) 0.047(9) -0.024(8) 0.000(9) -0.003(8) 0.005(8) 0.022(8) 0.002(8) -0.226(14) -0.035(13) -0.023(13) -0.052(13) 0.014(13) 0.005(12) -0.025(12) -0.184(11) 0.040(11) 1.01239 1.075384 1.075384 1.075384 1.075384 1.075384
O(1) 5.99(2) 0 0.018(14) -0.083(15) 0.009(13) 0.056(14) 0.020(14) 0.058(14) 0.033(15) 0.030(15) 0.052(10) -0.009(9) -0.003(10) 0.056(10) 0.015(10) -0.002(10) -0.030(10) 0.016(13) -0.019(11) -0.011(12) 0.009(12) -0.007(12) -0.014(12) -0.002(12) -0.016(12) 0.039(12) 0.996583 1.020057 1.020057 1.020057 1.020057 1.020057
O(11) 5.81(3) 0 -0.029(16) 0.013(16) -0.066(17) 0.066(18) -0.004(16) -0.005(16) -0.005(16) -0.010(16) 0.004(12) -0.006(11) -0.006(12) -0.019(11) -0.018(11) -0.040(11) -0.041(11) 0 0 0 0 0 0 0 0 0 1.003297 1.007294 1.007294 1.007294 1.007294 1.007294
O(12) 5.97(3) 0 -0.048(16) -0.027(14) 0.027(17) 0.120(17) 0.040(16) -0.001(15) -0.016(15) 0.026(15) 0.028(11) 0.008(11) 0.003(10) 0.005(11) 0.004(11) -0.027(10) -0.006(10) 0 0 0 0 0 0 0 0 0 1.003297 1.007294 1.007294 1.007294 1.007294 1.007294
O(13) 5.99(4) 0 0.07(2) -0.02(3) 0.10(2) 0.17(2) -0.02(2) 0.01(2) 0.06(3) 0.02(3) -0.050(15) -0.035(13) 0.022(15) -0.037(15) 0.064(15) 0.079(16) -0.013(16) 0 0 0 0 0 0 0 0 0 1.003297 1.007294 1.007294 1.007294 1.007294 1.007294
O(14) 6.01(4) 0 -0.09(2) 0.032(19) 0.12(2) 0.15(2) -0.01(2) 0.02(2) 0.01(2) 0.10(2) 0.022(16) 0.053(15) -0.001(13) 0.039(15) -0.015(15) -0.028(13) -0.003(13) 0 0 0 0 0 0 0 0 0 1.003297 1.007294 1.007294 1.007294 1.007294 1.007294
O(21) 5.90(2) 0 0.001(14) 0.019(13) -0.014(16) 0.150(16) 0.006(15) 0.021(14) -0.030(14) 0.014(14) 0.031(11) -0.005(10) -0.003(10) -0.011(10) -0.004(10) 0.028(10) 0.029(10) 0 0 0 0 0 0 0 0 0 1.003297 1.007294 1.007294 1.007294 1.007294 1.007294
O(22) 5.94(3) 0 0.012(17) 0.043(18) -0.086(18) 0.113(19) -0.010(17) 0.009(18) 0.005(18) 0.000(18) 0.022(13) -0.023(12) 0.011(12) 0.020(12) -0.011(12) -0.011(12) 0.026(12) 0 0 0 0 0 0 0 0 0 1.003297 1.007294 1.007294 1.007294 1.007294 1.007294
O(23) 5.95(3) 0 0.028(15) 0.006(15) 0.017(16) 0.121(17) -0.018(16) 0.002(15) -0.009(16) -0.005(15) 0.022(11) -0.023(11) 0.022(11) -0.014(11) 0.016(11) -0.023(10) -0.012(10) 0 0 0 0 0 0 0 0 0 1.003297 1.007294 1.007294 1.007294 1.007294 1.007294
O(31) 6.05(4) 0 0.02(2) -0.01(2) 0.07(2) 0.14(2) 0.04(2) 0.05(2) 0.04(2) -0.03(2) 0.001(15) 0.024(14) -0.013(15) -0.012(14) 0.033(14) 0.025(14) 0.079(14) 0 0 0 0 0 0 0 0 0 1.003297 1.007294 1.007294 1.007294 1.007294 1.007294
O(32) 5.93(3) 0 -0.04(2) 0.051(17) 0.046(19) 0.14(2) -0.02(2) -0.039(17) -0.04(2) -0.01(2) -0.002(14) 0.015(13) -0.040(12) 0.017(13) -0.012(13) -0.038(13) 0.079(13) 0 0 0 0 0 0 0 0 0 1.003297 1.007294 1.007294 1.007294 1.007294 1.007294
O(33) 5.91(3) 0 -0.028(18) 0.02(2) -0.014(19) 0.08(2) 0.000(18) -0.038(19) -0.04(2) 0.00(2) -0.080(13) 0.015(12) -0.040(13) -0.055(13) 0.117(13) -0.048(14) -0.073(13) 0 0 0 0 0 0 0 0 0 1.003297 1.007294 1.007294 1.007294 1.007294 1.007294
C(1) 4.48(2) 0 0.035(16) 0.030(16) -0.24(2) 0.20(2) -0.053(16) 0.029(17) -0.284(15) -0.146(15) 0.30(3) -0.01(2) 0.05(2) 0.165(19) 0.066(19) -0.112(17) -0.010(17) -0.09(3) 0.01(3) -0.02(3) 0.00(3) 0.05(3) -0.09(2) 0.04(2) 0.01(2) 0.03(2) 0.963612 0.733485 0.733485 0.733485 0.733485 0.733485
C(2) 4.14(6) 0 -0.053(14) -0.054(14) -0.145(18) -0.181(18) 0.030(16) -0.045(15) 0.033(15) -0.005(14) 0.50(2) -0.001(19) -0.047(17) -0.051(17) 0.069(16) 0.011(18) -0.216(18) 0.21(2) 0.03(2) 0.04(2) 0.07(2) -0.03(2) -0.06(2) 0.16(2) -0.047(19) 0.054(18) 0.990068 0.87519 0.87519 0.87519 0.87519 0.87519
C(11) 4.18(3) 0 -0.042(13) -0.054(13) 0.08(2) 0.52(2) -0.021(15) -0.020(15) 0.006(12) 0.014(13) 0.15(2) 0.039(17) -0.006(17) 0.008(14) -0.002(15) 0.013(13) 0.021(13) 0 0 0 0 0 0 0 0 0 0.992299 0.884585 0.884585 0.884585 0.884585 0.884585
C(12) 4.13(3) 0 -0.060(14) 0.019(13) -0.11(2) 0.48(2) -0.017(15) -0.062(15) 0.021(12) -0.007(13) 0.07(2) 0.017(17) -0.005(18) 0.014(14) -0.032(16) 0.000(13) 0.025(14) 0 0 0 0 0 0 0 0 0 0.992299 0.884585 0.884585 0.884585 0.884585 0.884585
C(13) 4.21(3) 0 -0.058(14) -0.013(15) -0.07(3) 0.40(2) -0.012(16) -0.060(18) -0.008(14) -0.017(14) 0.01(2) 0.011(18) -0.015(19) 0.000(16) 0.063(16) 0.015(15) -0.035(15) 0 0 0 0 0 0 0 0 0 0.992299 0.884585 0.884585 0.884585 0.884585 0.884585
C(14) 4.09(4) 0 -0.004(15) 0.003(14) -0.15(3) 0.45(2) 0.024(17) 0.009(16) 0.009(14) -0.038(15) 0.03(2) 0.00(2) 0.015(19) -0.022(17) 0.009(17) 0.015(14) 0.014(13) 0 0 0 0 0 0 0 0 0 0.992299 0.884585 0.884585 0.884585 0.884585 0.884585
C(21) 4.01(3) 0 -0.012(12) 0.004(12) -0.05(2) 0.510(19) -0.002(14) -0.041(14) -0.008(12) 0.021(12) 0.07(2) 0.006(16) -0.047(17) 0.014(14) -0.021(14) -0.012(13) -0.002(13) 0 0 0 0 0 0 0 0 0 0.992299 0.884585 0.884585 0.884585 0.884585 0.884585
C(22) 4.32(3) 0 -0.070(13) -0.027(14) 0.01(2) 0.51(2) -0.013(15) -0.003(15) -0.036(13) 0.005(13) 0.11(2) -0.005(18) -0.021(18) -0.018(15) 0.016(15) 0.006(14) 0.004(14) 0 0 0 0 0 0 0 0 0 0.992299 0.884585 0.884585 0.884585 0.884585 0.884585
C(23) 4.22(3) 0 -0.022(13) -0.052(13) -0.06(2) 0.44(2) -0.019(14) -0.018(14) 0.010(12) 0.034(12) 0.09(2) -0.035(17) 0.030(18) -0.011(15) -0.016(14) -0.038(13) 0.045(13) 0 0 0 0 0 0 0 0 0 0.992299 0.884585 0.884585 0.884585 0.884585 0.884585
C(31) 4.27(3) 0 0.034(14) 0.017(15) -0.08(3) 0.41(2) 0.049(16) -0.013(17) 0.040(13) 0.011(13) 0.04(2) 0.027(19) 0.05(2) -0.023(16) 0.024(16) 0.027(14) -0.025(14) 0 0 0 0 0 0 0 0 0 0.992299 0.884585 0.884585 0.884585 0.884585 0.884585
C(32) 4.00(3) 0 0.024(14) 0.017(12) -0.11(2) 0.45(2) -0.017(16) 0.026(15) 0.007(14) -0.021(13) 0.07(2) -0.001(19) 0.034(17) 0.057(15) -0.022(15) 0.000(13) 0.000(14) 0 0 0 0 0 0 0 0 0 0.992299 0.884585 0.884585 0.884585 0.884585 0.884585
C(33) 4.19(3) 0 -0.006(14) 0.057(14) 0.05(2) 0.50(2) 0.038(15) 0.043(16) -0.016(14) 0.012(13) 0.11(2) -0.029(17) 0.037(18) 0.051(15) 0.057(16) 0.060(14) -0.006(15) 0 0 0 0 0 0 0 0 0 0.992299 0.884585 0.884585 0.884585 0.884585 0.884585
H(1) 1.296(16) 0 -0.04(4) 0.05(4) -0.01(4) 0.04(2) -0.085(19) -0.053(19) -0.01(2) 0.011(19) 0 0 0 0 0 0 0 0 0 0 0 0 0 0 0 0 1.012809 1.012809 1.012809 1.012809 1.012809 1.012809
H(2A) 0.916(19) 0 0.012(12) 0.058(12) 0.156(12) 0.032(17) 0 0 0 0 0 0 0 0 0 0 0 0 0 0 0 0 0 0 0 0 1.158107 1.158107 1.158107 1.158107 1.158107 1.158107
H(2B) 0.916(19) 0 0.012(12) 0.058(12) 0.156(12) 0.032(17) 0 0 0 0 0 0 0 0 0 0 0 0 0 0 0 0 0 0 0 0 1.158107 1.158107 1.158107 1.158107 1.158107 1.158107
H(2C) 0.916(19) 0 0.012(12) 0.058(12) 0.156(12) 0.032(17) 0 0 0 0 0 0 0 0 0 0 0 0 0 0 0 0 0 0 0 0 1.158107 1.158107 1.158107 1.158107 1.158107 1.158107

loop_
_atom_site_label
_atom_site_type_symbol
_atom_site_fract_x
_atom_site_fract_y
_atom_site_fract_z
_atom_site_U_iso_or_equiv
_atom_site_adp_type
_atom_site_occupancy
_atom_site_symmetry_multiplicity
Fe(1) Fe 0.334365(16) 0.060764(8) 0.188579(9) 0.013 Uani 1 4
Fe(2) Fe 0.174446(14) 0.056401(7) 0.340676(8) 0.011 Uani 1 4
Fe(3) Fe 0.331354(16) 0.190514(7) 0.305413(9) 0.013 Uani 1 4
O(1) O -0.06991(8) 0.17003(4) 0.21520(5) 0.018 Uani 1 4
O(11) O -0.01607(10) 0.08612(6) 0.03426(6) 0.025 Uani 1 4
O(12) O 0.66434(9) 0.03262(5) 0.35272(6) 0.023 Uani 1 4
O(13) O 0.56577(14) 0.10887(11) 0.05138(8) 0.041 Uani 1 4
O(14) O 0.31932(18) -0.11716(6) 0.16657(8) 0.037 Uani 1 4
O(21) O 0.01848(9) 0.09985(4) 0.51081(5) 0.02 Uani 1 4
O(22) O -0.12469(11) -0.04365(6) 0.22279(7) 0.028 Uani 1 4
O(23) O 0.38893(10) -0.08665(4) 0.43805(6) 0.023 Uani 1 4
O(31) O 0.19716(19) 0.31426(7) 0.42422(8) 0.038 Uani 1 4
O(32) O 0.34868(13) 0.28957(6) 0.13032(7) 0.032 Uani 1 4
O(33) O 0.72867(12) 0.21534(6) 0.40801(9) 0.034 Uani 1 4
C(1) C 0.09540(5) 0.14793(2) 0.26279(3) 0.014 Uani 1 4
C(2) C -0.09857(8) 0.24783(4) 0.16372(5) 0.026 Uani 1 4
C(11) C 0.11743(6) 0.07884(3) 0.09496(4) 0.017 Uani 1 4
C(12) C 0.53295(6) 0.04847(3) 0.29245(4) 0.018 Uani 1 4
C(13) C 0.47455(7) 0.09168(4) 0.10442(4) 0.024 Uani 1 4
C(14) C 0.32140(8) -0.04770(4) 0.17195(4) 0.022 Uani 1 4
C(21) C 0.07573(6) 0.08187(3) 0.44384(3) 0.014 Uani 1 4
C(22) C -0.00836(6) -0.00501(3) 0.27000(4) 0.017 Uani 1 4
C(23) C 0.31186(6) -0.02990(3) 0.40271(3) 0.015 Uani 1 4
C(31) C 0.25367(8) 0.26688(3) 0.37854(4) 0.021 Uani 1 4
C(32) C 0.33952(7) 0.25044(3) 0.19820(4) 0.02 Uani 1 4
C(33) C 0.57822(7) 0.20385(3) 0.36742(4) 0.021 Uani 1 4
H(1) H 0.338(3) 0.1178(14) 0.3917(15) 0.029 Uani 1 4
H(2A) H -0.247749 0.256184 0.144954 0.073 Uani 1 4
H(2B) H -0.035424 0.295676 0.215494 0.077 Uani 1 4
H(2C) H -0.038602 0.245887 0.098855 0.073 Uani 1 4

loop_
_atom_site_aniso_label
_atom_site_aniso_U_11
_atom_site_aniso_U_22
_atom_site_aniso_U_33
_atom_site_aniso_U_23
_atom_site_aniso_U_13
_atom_site_aniso_U_12
Fe(1) 0.01398(4) 0.01543(4) 0.01081(4) -0.00090(3) 0.00379(3) -0.00115(3)
Fe(2) 0.01133(3) 0.01089(3) 0.01096(3) 0.00117(3) 0.00306(3) -0.00006(3)
Fe(3) 0.01423(4) 0.01089(3) 0.01162(3) 0.00110(3) 0.00095(3) -0.00157(3)
O(1) 0.01355(19) 0.0183(2) 0.0192(2) 0.00342(18) -0.00021(16) 0.00255(17)
O(11) 0.0214(2) 0.0320(3) 0.0187(2) -0.0011(2) -0.0021(2) 0.0020(2)
O(12) 0.0134(2) 0.0339(3) 0.0206(2) -0.0010(2) 0.00149(18) 0.0035(2)
O(13) 0.0285(4) 0.0724(7) 0.0260(4) 0.0091(5) 0.0162(3) -0.0069(4)
O(14) 0.0576(5) 0.0165(3) 0.0325(4) -0.0048(3) 0.0015(4) 0.0067(3)
O(21) 0.0220(2) 0.0235(2) 0.0168(2) -0.0013(2) 0.00985(18) 0.0006(2)
O(22) 0.0220(3) 0.0306(3) 0.0319(3) -0.0137(3) 0.0060(2) -0.0112(3)
O(23) 0.0253(3) 0.0184(2) 0.0235(3) 0.0063(2) 0.0038(2) 0.0075(2)
O(31) 0.0596(5) 0.0269(4) 0.0253(4) -0.0096(3) 0.0065(4) 0.0136(4)
O(32) 0.0360(4) 0.0326(4) 0.0260(3) 0.0161(3) 0.0070(3) -0.0057(3)
O(33) 0.0205(3) 0.0251(3) 0.0457(4) 0.0088(3) -0.0109(3) -0.0067(2)
C(1) 0.01392(13) 0.01352(14) 0.01299(14) 0.00169(11) 0.00089(10) 0.00006(11)
C(2) 0.0239(2) 0.0202(2) 0.0279(3) 0.00639(19) -0.00351(18) 0.00436(17)
C(11) 0.01729(16) 0.01870(18) 0.01398(16) -0.00093(14) 0.00209(13) -0.00080(14)
C(12) 0.01401(15) 0.0254(2) 0.01511(17) -0.00106(15) 0.00313(13) -0.00024(14)
C(13) 0.01996(18) 0.0369(3) 0.0172(2) 0.0029(2) 0.00789(16) -0.00293(19)
C(14) 0.0281(2) 0.0166(2) 0.01842(19) -0.00255(15) 0.00212(16) 0.00344(16)
C(21) 0.01479(14) 0.01563(16) 0.01329(15) 0.00098(12) 0.00510(12) 0.00037(12)
C(22) 0.01553(16) 0.01656(17) 0.01887(18) -0.00303(14) 0.00436(13) -0.00351(13)
C(23) 0.01621(15) 0.01415(16) 0.01584(16) 0.00256(13) 0.00397(12) 0.00212(13)
C(31) 0.0305(2) 0.01544(18) 0.01609(18) -0.00279(15) 0.00119(16) 0.00225(16)
C(32) 0.02145(18) 0.0199(2) 0.01824(19) 0.00696(16) 0.00320(15) -0.00321(15)
C(33) 0.01741(18) 0.01723(18) 0.0253(2) 0.00487(16) -0.00294(16) -0.00449(14)
H(1) 0.028735 0.028553 0.026133 0.003508 0.00044 -0.003055
H(2A) 0.041416 0.119068 0.056726 0.010302 0.006826 0.020402
H(2B) 0.051128 0.058025 0.103633 -0.028121 -0.014104 0.008969
H(2C) 0.047273 0.115415 0.056276 0.019426 0.013011 0.018912

loop_
_exptl_crystal_face_index_h
_exptl_crystal_face_index_k
_exptl_crystal_face_index_l
_exptl_crystal_face_perp_dist
0 2 1 0.1
0 -2 -1 0.1
0 0 -1 0.13
0 0 1 0.09
0 1 -1 0.17
0 -2 1 0.09
1 0 0 0.19
-1 0 0 0.2

loop_
_geom_angle_atom_site_label_1
_geom_angle_atom_site_label_2
_geom_angle_atom_site_label_3
_geom_angle
_geom_angle_site_symmetry_1
_geom_angle_site_symmetry_2
_geom_angle_site_symmetry_3
_geom_angle_publ_flag
C(11) FE(1) C(12) 172.54(2) 1_555 1_555 1_555 yes
C(11) FE(1) C(13) 93.16(2) 1_555 1_555 1_555 yes
C(11) FE(1) C(14) 93.48(2) 1_555 1_555 1_555 yes
C(12) FE(1) C(13) 92.60(2) 1_555 1_555 1_555 yes
C(12) FE(1) C(14) 89.88(2) 1_555 1_555 1_555 yes
C(13) FE(1) C(14) 102.70(3) 1_555 1_555 1_555 yes
C(1) FE(2) C(21) 97.528(19) 1_555 1_555 1_555 yes
C(1) FE(2) C(22) 92.92(2) 1_555 1_555 1_555 yes
C(1) FE(2) C(23) 163.257(19) 1_555 1_555 1_555 yes
C(1) FE(2) H(1) 81.0(8) 1_555 1_555 1_555 yes
C(21) FE(2) C(22) 98.98(2) 1_555 1_555 1_555 yes
C(21) FE(2) C(23) 95.96(2) 1_555 1_555 1_555 yes
C(21) FE(2) H(1) 85.5(7) 1_555 1_555 1_555 yes
C(22) FE(2) C(23) 94.73(2) 1_555 1_555 1_555 yes
C(22) FE(2) H(1) 172.9(7) 1_555 1_555 1_555 yes
C(23) FE(2) H(1) 90.2(8) 1_555 1_555 1_555 yes
C(1) FE(3) C(31) 91.80(2) 1_555 1_555 1_555 yes
C(1) FE(3) C(32) 99.61(2) 1_555 1_555 1_555 yes
C(1) FE(3) C(33) 163.01(2) 1_555 1_555 1_555 yes
C(1) FE(3) H(1) 79.5(7) 1_555 1_555 1_555 yes
C(31) FE(3) C(32) 98.89(3) 1_555 1_555 1_555 yes
C(31) FE(3) C(33) 94.57(3) 1_555 1_555 1_555 yes
C(31) FE(3) H(1) 93.6(8) 1_555 1_555 1_555 yes
C(32) FE(3) C(33) 94.95(2) 1_555 1_555 1_555 yes
C(32) FE(3) H(1) 167.5(8) 1_555 1_555 1_555 yes
C(33) FE(3) H(1) 84.4(7) 1_555 1_555 1_555 yes
C(1) O(1) C(2) 120.09(5) 1_555 1_555 1_555 yes
FE(2) C(1) FE(3) 88.802(17) 1_555 1_555 1_555 yes
FE(2) C(1) O(1) 130.28(4) 1_555 1_555 1_555 yes
FE(3) C(1) O(1) 140.02(4) 1_555 1_555 1_555 yes
O(1) C(2) H(2A) 104.0 1_555 1_555 1_555 yes
O(1) C(2) H(2B) 109.0 1_555 1_555 1_555 yes
O(1) C(2) H(2C) 109.0 1_555 1_555 1_555 yes
H(2A) C(2) H(2B) 109.0 1_555 1_555 1_555 yes
H(2A) C(2) H(2C) 114.0 1_555 1_555 1_555 yes
H(2B) C(2) H(2C) 111.0 1_555 1_555 1_555 yes
FE(1) C(11) O(11) 176.21(6) 1_555 1_555 1_555 yes
FE(1) C(12) O(12) 171.85(6) 1_555 1_555 1_555 yes
FE(1) C(13) O(13) 177.84(10) 1_555 1_555 1_555 yes
FE(1) C(14) O(14) 176.23(7) 1_555 1_555 1_555 yes
FE(2) C(21) O(21) 177.47(5) 1_555 1_555 1_555 yes
FE(2) C(22) O(22) 178.46(7) 1_555 1_555 1_555 yes
FE(2) C(23) O(23) 175.76(6) 1_555 1_555 1_555 yes
FE(3) C(31) O(31) 177.24(9) 1_555 1_555 1_555 yes
FE(3) C(32) O(32) 178.46(6) 1_555 1_555 1_555 yes
FE(3) C(33) O(33) 176.70(8) 1_555 1_555 1_555 yes
FE(2) H(1) FE(3) 104.5(11) 1_555 1_555 1_555 yes

loop_
_geom_bond_atom_site_label_1
_geom_bond_atom_site_label_2
_geom_bond_distance
_geom_bond_site_symmetry_1
_geom_bond_site_symmetry_2
_geom_bond_publ_flag
FE(1) FE(2) 2.64590(16) 1_555 1_555 yes
FE(1) FE(3) 2.67653(17) 1_555 1_555 yes
FE(2) FE(3) 2.60033(15) 1_555 1_555 yes
FE(1) C(11) 1.8342(5) 1_555 1_555 yes
FE(1) C(12) 1.8051(5) 1_555 1_555 yes
FE(1) C(13) 1.8097(6) 1_555 1_555 yes
FE(1) C(14) 1.8009(6) 1_555 1_555 yes
FE(2) C(1) 1.8610(4) 1_555 1_555 yes
FE(2) C(21) 1.7978(5) 1_555 1_555 yes
FE(2) C(22) 1.7865(5) 1_555 1_555 yes
FE(2) C(23) 1.8383(5) 1_555 1_555 yes
FE(2) H(1) 1.61(2) 1_555 1_555 yes
FE(3) C(1) 1.8555(4) 1_555 1_555 yes
FE(3) C(31) 1.7915(6) 1_555 1_555 yes
FE(3) C(32) 1.7866(5) 1_555 1_555 yes
FE(3) C(33) 1.8483(5) 1_555 1_555 yes
FE(3) H(1) 1.68(2) 1_555 1_555 yes
O(1) C(1) 1.3021(6) 1_555 1_555 yes
O(1) C(2) 1.4546(8) 1_555 1_555 yes
O(11) C(11) 1.1418(8) 1_555 1_555 yes
O(12) C(12) 1.1513(8) 1_555 1_555 yes
O(13) C(13) 1.1465(9) 1_555 1_555 yes
O(14) C(14) 1.1466(10) 1_555 1_555 yes
O(21) C(21) 1.1431(7) 1_555 1_555 yes
O(22) C(22) 1.1443(8) 1_555 1_555 yes
O(23) C(23) 1.1431(7) 1_555 1_555 yes
O(31) C(31) 1.1440(10) 1_555 1_555 yes
O(32) C(32) 1.1493(9) 1_555 1_555 yes
O(33) C(33) 1.1434(8) 1_555 1_555 yes
C(2) H(2A) 1.090 1_555 1_555 yes
C(2) H(2B) 1.090 1_555 1_555 yes
C(2) H(2C) 1.090 1_555 1_555 yes
